data_2003422
loop_
_publ_author_name
'Mendoza-D\'iaz, G.'
'Koolhaas, G. J. A. A.'
'Driessen, W. L.'
'Reedijk, J.'

_publ_section_title
;
 Bis(2-imidazolyl)aminomethane Tris(hydrochloride)
;
_journal_issue 5
_journal_name_full 'Acta Crystallographica Section C'
_journal_page_first 918
_journal_page_last 920
_journal_paper_doi 10.1107/S010827019401320X
_journal_volume 51
_journal_year 1995
_chemical_formula_structural '[(C7H12N5)(3+)] (Cl(-)3)'
_chemical_formula_sum 'C7 H12 Cl3 N5'
_chemical_formula_weight 272.56
_chemical_name_systematic
;
bis(imidazol-2-yl)aminomethane tris(hydrochloride)
;
_space_group_IT_number 19
_symmetry_cell_setting orthorhombic
_symmetry_space_group_name_Hall 'P 2ac 2ab'
_symmetry_space_group_name_H-M 'P 21 21 21'
_cell_angle_alpha 90.00000
_cell_angle_beta 90.00000
_cell_angle_gamma 90.00000
_cell_formula_units_Z 4
_cell_length_a 7.265(2)
_cell_length_b 7.557(2)
_cell_length_c 21.910(7)
_cell_measurement_reflns_used 24
_cell_measurement_temperature 293
_cell_measurement_theta_max 12
_cell_measurement_theta_min 10
_cell_volume 1202.9(6)
_computing_cell_refinement 'CAD-4 Software'
_computing_data_collection
;
CAD-4 Software (Enraf-Nonius, 1989)
;
_computing_data_reduction
;
Xtal3.2 ADDREF SORTRF (Hall, Flack & Stewart, 1992)
;
_computing_molecular_graphics
;
PLATON93 (Spek, 1993) and PLUTON92 (Spek, 1992)
;
_computing_publication_material 'Xtal3.2 BONDLA CIFIO'
_computing_structure_refinement 'Xtal3.2 CRYLSQ'
_computing_structure_solution Xtal3.2
_diffrn_ambient_temperature 293
_diffrn_measurement_device 'Enraf-Nonius CAD-4'
_diffrn_measurement_method \w/2\q
_diffrn_radiation_monochromator graphite
_diffrn_radiation_source xray_tube
_diffrn_radiation_type MoK\a
_diffrn_radiation_wavelength 0.71073
_diffrn_reflns_av_sigmaI/netI 0
_diffrn_reflns_limit_h_max 11
_diffrn_reflns_limit_h_min 0
_diffrn_reflns_limit_k_max 12
_diffrn_reflns_limit_k_min 0
_diffrn_reflns_limit_l_max 35
_diffrn_reflns_limit_l_min 0
_diffrn_reflns_number 2993
_diffrn_reflns_theta_max 34.88
_diffrn_reflns_theta_min 2.85
_diffrn_standards_decay_% 13.73
_diffrn_standards_interval_count 116
_diffrn_standards_interval_time 90
_diffrn_standards_number 3
_exptl_absorpt_coefficient_mu 0.74
_exptl_absorpt_correction_type none
_exptl_crystal_colour 'light pink'
_exptl_crystal_density_diffrn 1.505
_exptl_crystal_description prism
_exptl_crystal_F_000 559.87
_exptl_crystal_size_max 0.40
_exptl_crystal_size_mid 0.25
_exptl_crystal_size_min 0.20
_refine_diff_density_max .499
_refine_diff_density_min -.522
_refine_ls_extinction_method none
_refine_ls_goodness_of_fit_all 1.611
_refine_ls_goodness_of_fit_obs 1.826
_refine_ls_hydrogen_treatment
;
All H atoms refined isotropically
;
_refine_ls_matrix_type full
_refine_ls_number_constraints 0
_refine_ls_number_parameters 184
_refine_ls_number_reflns 1960
_refine_ls_number_restraints 0
_refine_ls_R_factor_all .076
_refine_ls_R_factor_obs .041
_refine_ls_shift/esd_max .072
_refine_ls_shift/esd_mean .003
_refine_ls_structure_factor_coef F
_refine_ls_weighting_scheme sigma
_refine_ls_wR_factor_all .057
_refine_ls_wR_factor_obs .052
_reflns_number_observed 1964
_reflns_number_total 2993
_reflns_observed_criterion I~net~>2\s(I~net~)
_cod_data_source_file bk1097.cif
_cod_data_source_block simg
_cod_depositor_comments
;
 Moving the _atom_type_scat_source data item into the _atom_type loop.
 All entries of the loop were assumed to have the same _atom_type_scat_source
 data item value.

 Antanas Vaitkus,
 2017-01-11

 Moving the _atom_type_scat_dispersion_real and
 _atom_type_scat_dispersion_imag data items into the _atom_type
 loop.

 Antanas Vaitkus,
 2017-01-11
;
_cod_database_code 2003422

loop_
_symmetry_equiv_pos_as_xyz
+x,+y,+z
1/2-x,-y,1/2+z
1/2+x,1/2-y,-z
-x,1/2+y,1/2-z

loop_
_atom_site_aniso_label
_atom_site_aniso_U_11
_atom_site_aniso_U_12
_atom_site_aniso_U_13
_atom_site_aniso_U_22
_atom_site_aniso_U_23
_atom_site_aniso_U_33
N11 .029(1) .000(1) -.002(1) .024(1) .001(1) .037(1)
C12 .025(1) -.001(1) .003(1) .024(1) .001(1) .025(1)
N13 .027(1) -.003(1) -.001(1) .022(1) .000(1) .039(1)
C14 .028(2) -.004(1) -.002(1) .033(1) -.006(1) .035(2)
C15 .025(2) .002(1) -.005(1) .041(2) .006(2) .039(2)
N21 .031(1) .002(1) .001(1) .034(1) -.003(1) .022(1)
C22 .026(1) -.001(1) -.001(1) .030(1) -.002(1) .023(1)
N23 .039(1) .004(1) .000(1) .035(1) .001(1) .021(1)
C24 .052(2) .009(2) -.006(2) .042(2) .001(1) .028(1)
C25 .039(2) .012(2) -.005(1) .036(2) -.004(1) .037(2)
C30 .029(1) -.002(1) .000(1) .024(1) -.004(1) .024(1)
N31 .036(2) -.008(1) -.004(1) .027(1) -.002(1) .037(1)
Cl1 .0589(6) -.0006(4) .0022(5) .0207(3) -.0011(3) .0477(5)
Cl2 .0514(6) -.0316(6) -.0096(4) .0831(8) -.0046(5) .0333(4)
Cl3 .0408(4) -.0020(4) -.0032(3) .0340(4) .0018(3) .0253(3)

loop_
_atom_site_label
_atom_site_fract_x
_atom_site_fract_y
_atom_site_fract_z
_atom_site_U_iso_or_equiv
_atom_site_thermal_displace_type
N11 1.0116(4) .2341(4) .6739(1) .030(1) Uani
C12 .9067(5) .3571(4) .6480(1) .024(1) Uani
N13 .9750(4) .5141(4) .6629(1) .029(1) Uani
C14 1.1261(5) .4905(5) .6994(2) .032(2) Uani
C15 1.1501(5) .3153(5) .7073(2) .035(2) Uani
N21 .5396(4) .5846(4) .6313(1) .029(1) Uani
C22 .6331(4) .4832(4) .5928(1) .026(1) Uani
N23 .6012(4) .5424(4) .5368(1) .032(1) Uani
C24 .4846(6) .6854(5) .5400(2) .040(2) Uani
C25 .4454(5) .7130(5) .5989(2) .037(2) Uani
C30 .7427(4) .3208(4) .6080(1) .026(1) Uani
N31 .6214(5) .1860(4) .6374(1) .033(1) Uani
Cl1 .9005(2) .8815(1) .61496(4) .0424(4) Uani
Cl2 .2904(2) .2025(2) .55421(4) .0559(6) Uani
Cl3 .5963(1) .4112(1) .76013(3) .0334(4) Uani
H111 1.001(7) .118(7) .664(2) .06(1) Uiso
H131 .941(6) .618(6) .649(2) .04(1) Uiso
H141 1.200(6) .584(6) .716(2) .04(1) Uiso
H151 1.241(6) .252(6) .732(2) .06(1) Uiso
H211 .538(6) .589(6) .668(2) .04(1) Uiso
H231 .642(5) .493(5) .507(1) .021(8) Uiso
H241 .442(6) .746(6) .505(2) .033(9) Uiso
H251 .367(7) .790(7) .621(2) .06(1) Uiso
H301 .788(7) .267(6) .572(2) .05(1) Uiso
H311 .591(5) .215(5) .675(1) .020(8) Uiso
H312 .662(8) .079(8) .636(2) .07(2) Uiso
H313 .496(7) .190(7) .615(2) .06(1) Uiso

loop_
_atom_type_symbol
_atom_type_description
_atom_type_scat_dispersion_real
_atom_type_scat_dispersion_imag
_atom_type_scat_source
C ? .002 .002 'IntTabIV Tables 2.2B and 2.3.1'
H ? 0 0 'IntTabIV Tables 2.2B and 2.3.1'
Cl ? .132 .159 'IntTabIV Tables 2.2B and 2.3.1'
N ? .004 .003 'IntTabIV Tables 2.2B and 2.3.1'

loop_
_geom_angle_atom_site_label_1
_geom_angle_atom_site_label_2
_geom_angle_atom_site_label_3
_geom_angle
_geom_angle_publ_flag
C12 N11 C15 109.4(3) yes
C12 N11 H111 121(3) no
C15 N11 H111 128(3) no
N11 C12 N13 107.9(3) yes
N11 C12 C30 125.1(3) yes
N13 C12 C30 127.0(3) yes
C12 N13 C14 109.0(3) yes
C12 N13 H131 127(3) no
C14 N13 H131 123(3) no
N13 C14 C15 107.9(3) yes
N13 C14 H141 125(3) no
C15 C14 H141 127(3) no
N11 C15 C14 105.8(3) yes
N11 C15 H151 124(3) no
C14 C15 H151 130(3) no
C22 N21 C25 109.5(3) yes
C22 N21 H211 132(3) no
C25 N21 H211 118(3) no
N21 C22 N23 107.6(3) yes
N21 C22 C30 127.2(3) yes
N23 C22 C30 125.0(3) yes
C22 N23 C24 109.1(3) yes
C22 N23 H231 122(2) no
C24 N23 H231 129(2) no
N23 C24 C25 107.6(3) yes
N23 C24 H241 123(3) no
C25 C24 H241 129(3) no
N21 C25 C24 106.2(3) yes
N21 C25 H251 118(3) no
C24 C25 H251 135(3) no
C12 C30 C22 113.6(2) yes
C12 C30 N31 109.8(2) yes
C12 C30 H301 107(3) no
C22 C30 N31 109.9(3) yes
C22 C30 H301 111(3) no
N31 C30 H301 106(3) no
C30 N31 H311 113(2) no
C30 N31 H312 115(4) no
C30 N31 H313 107(3) no
H311 N31 H312 111(4) no
H311 N31 H313 103(4) no
H312 N31 H313 108(5) no

loop_
_geom_bond_atom_site_label_1
_geom_bond_atom_site_label_2
_geom_bond_distance
_geom_bond_publ_flag
N11 C12 1.329(4) yes
N11 C15 1.388(5) yes
C12 N13 1.327(4) yes
C12 C30 1.505(4) yes
N13 C14 1.371(4) yes
C14 C15 1.346(5) yes
N21 C22 1.326(4) yes
N21 C25 1.383(5) yes
C22 N23 1.326(4) yes
C22 C30 1.500(4) yes
N23 C24 1.375(5) yes
C24 C25 1.339(5) yes
C30 N31 1.494(4) yes
N11 H111 .91(5) yes
N13 H131 .88(4) yes
C14 H141 .96(4) yes
C15 H151 .98(4) yes
N21 H211 .80(4) yes
N23 H231 .80(3) yes
C24 H241 .94(4) yes
C25 H251 .94(5) yes
C30 H301 .95(4) yes
N31 H311 .87(3) yes
N31 H312 .86(6) yes
N31 H313 1.04(5) yes

loop_
_geom_contact_atom_site_label_1
_geom_contact_atom_site_label_2
_geom_contact_distance
_geom_contact_site_symmetry_2
_geom_contact_publ_flag
Cl1 H111 2.21(5) 1_565 yes
Cl1 H131 2.14(4) . yes
Cl1 H312 2.33(6) 1_565 yes
Cl2 H313 2.00(5) . yes
Cl2 H231 2.27(3) 3_456 yes
Cl3 H211 2.47(4) . yes
Cl3 H311 2.39(3) . yes
Cl1 N11 3.069(3) 1_565 yes
Cl1 N13 3.017(3) . yes
Cl1 N31 3.106(3) 1_565 yes
Cl2 N31 3.020(3) . yes
Cl2 N23 3.049(3) 3_456 yes
Cl3 N21 3.140(3) . yes
Cl3 N31 3.187(3) . yes
Cl1 H301 3.17(5) . no
Cl1 H231 3.34(3) . no
Cl1 H241 2.82(4) . no
Cl2 N11 3.322(3) . no
Cl2 C22 3.379(3) . no
Cl2 H111 3.25(5) . no
Cl2 H312 3.37(6) . no
Cl2 H301 2.77(4) . no
Cl3 C12 3.359(3) . no
Cl3 H141 3.31(4) . no
Cl3 H151 2.91(4) . no
Cl3 H141 2.93(4) . no
Cl3 H151 2.84(5) . no
Cl3 H211 3.06(4) . no
Cl3 H251 2.78(4) . no
Cl3 H311 3.03(3) . no
Cl3 H312 3.22(5) . no
